data_2002787
loop_
_publ_author_name
'Frenzen, S'
'Mueller-Buschbaum, Hk'

_publ_section_title
;
Ueber Na Ba3 Ru O6 und Na Ba3 Ir O6. Zwei EdelmetallOxometallate mit
Sr4 Pt O6-Struktur
;
_journal_name_full
;
Zeitschrift fuer Naturforschung, Teil B. Anorganische Chemie,
Organische Chemie (42,1987-)
;
_journal_page_first 1204
_journal_page_last 1206
_journal_volume 51
_journal_year 1996
_chemical_formula_structural 'Na Ba3 Ir O6'
_chemical_formula_sum 'Ba3 Ir Na O6'
_chemical_name_systematic 'Sodium tribarium iridate(V)'
_space_group_IT_number 167
_symmetry_cell_setting trigonal
_symmetry_space_group_name_Hall '-R 3 2"c'
_symmetry_space_group_name_H-M 'R -3 c :H'
_cell_angle_alpha 90
_cell_angle_beta 90
_cell_angle_gamma 120
_cell_formula_units_Z 6
_cell_length_a 10.1282(14)
_cell_length_b 10.1282(14)
_cell_length_c 11.905(2)
_cell_volume 1057.6
_refine_ls_R_factor_all 0.0406
_cod_original_sg_symbol_H-M 'R -3 c H'
_cod_database_code 2002787

loop_
_symmetry_equiv_pos_as_xyz
x,y,z
-y,x-y,z
y-x,-x,z
-y,-x,1/2+z
x,x-y,1/2+z
y-x,y,1/2+z
-x,-y,-z
y,y-x,-z
x-y,x,-z
y,x,1/2-z
-x,y-x,1/2-z
x-y,-y,1/2-z
1/3+x,2/3+y,2/3+z
2/3+x,1/3+y,1/3+z
1/3-y,2/3+x-y,2/3+z
2/3-y,1/3+x-y,1/3+z
1/3-x+y,2/3-x,2/3+z
2/3-x+y,1/3-x,1/3+z
1/3-y,2/3-x,1/6+z
2/3-y,1/3-x,5/6+z
1/3+x,2/3+x-y,1/6+z
2/3+x,1/3+x-y,5/6+z
1/3-x+y,2/3+y,1/6+z
2/3-x+y,1/3+y,5/6+z
1/3-x,2/3-y,2/3-z
2/3-x,1/3-y,1/3-z
1/3+y,2/3-x+y,2/3-z
2/3+y,1/3-x+y,1/3-z
1/3+x-y,2/3+x,2/3-z
2/3+x-y,1/3+x,1/3-z
1/3+y,2/3+x,1/6-z
2/3+y,1/3+x,5/6-z
1/3-x,2/3-x+y,1/6-z
2/3-x,1/3-x+y,5/6-z
1/3+x-y,2/3-y,1/6-z
2/3+x-y,1/3-y,5/6-z

loop_
_atom_site_aniso_label
_atom_site_aniso_U_11
_atom_site_aniso_U_12
_atom_site_aniso_U_13
_atom_site_aniso_U_22
_atom_site_aniso_U_23
_atom_site_aniso_U_33
Na1 0.0123(10) 0.0062(5) 0. 0.0123(10) 0. 0.0054(14)
Ba2 0.00869(8) 0.00445(8) -0.00067(5) 0.0089(2) -0.00133(9) 0.0110(2)
Ir1 0.00637(8) 0.00319(4) 0. 0.00637(8) 0. 0.00726(12)
O1 0.0069(9) 0.0012(8) -0.0009(9) 0.0095(10) -0.0003(9) 0.0115(12)

loop_
_atom_site_label
_atom_site_type_symbol
_atom_site_symmetry_multiplicity
_atom_site_Wyckoff_symbol
_atom_site_fract_x
_atom_site_fract_y
_atom_site_fract_z
_atom_site_occupancy
_atom_site_attached_hydrogens
_atom_site_calc_flag
Na1 Na1+ 6 a 0. 0. 0.25 1. 0 d
Ba2 Ba2+ 18 e 0.64391(5) 0. 0.25 1. 0 d
Ir1 Ir5+ 6 b 0. 0. 0. 1. 0 d
O1 O2- 36 f 0.1674(3) 0.1501(3) 0.0986(3) 1. 0 d

loop_
_atom_type_symbol
_atom_type_oxidation_number
Na1+ 1.000
Ba2+ 2.000
Ir5+ 5.000
O2- -2.000
